data_9015130
loop_
_publ_author_name
'Kierkegaard, P.'

_publ_section_title
;
 The crystal structure of U(SO4)2*4H2O
;
_journal_name_full 'Acta Chemica Scandinavica'
_journal_page_first 599
_journal_page_last 616
_journal_paper_doi 10.3891/acta.chem.scand.10-0599
_journal_volume 10
_journal_year 1956
_chemical_compound_source Synthetic
_chemical_formula_sum 'H8 O12 S2 U'
_chemical_name_mineral Behounekite
_space_group_IT_number 62
_symmetry_space_group_name_Hall '-P 2ac 2n'
_symmetry_space_group_name_H-M 'P n m a'
_cell_angle_alpha 90
_cell_angle_beta 90
_cell_angle_gamma 90
_cell_formula_units_Z 4
_cell_length_a 14.674
_cell_length_b 11.093
_cell_length_c 5.688
_cell_volume 925.885
_database_code_amcsd 0018327
_exptl_crystal_density_diffrn 3.603
_cod_depositor_comments
;
         Z inserted to be consistent with given formula
        Water oxygen atoms renamed so that they are treated as oxygens
                                          miguel
;
_cod_original_formula_sum 'U S2 O12 H8'
_cod_database_code 9015130

loop_
_space_group_symop_operation_xyz
x,y,z
x,1/2-y,z
-x,1/2+y,-z
1/2-x,1/2+y,1/2+z
1/2+x,1/2-y,1/2-z
1/2+x,y,1/2-z
1/2-x,-y,1/2+z
-x,-y,-z

loop_
_atom_site_label
_atom_site_fract_x
_atom_site_fract_y
_atom_site_fract_z
U 0.17100 0.25000 0.12100
S 0.35100 0.05400 0.87900
O1 0.27000 0.12000 0.89000
O2 0.33000 0.92000 0.88000
O3 0.40000 0.08000 0.09000
O4 0.40000 0.08000 0.66000
O5 0.04000 0.25000 0.37000
O6 0.30000 0.25000 0.37000
O7 0.08000 0.12000 0.88000

loop_
_cod_related_entry_id
_cod_related_entry_database
_cod_related_entry_code
1 AMCSD 0018327
